data_1547343
loop_
_publ_author_name
'Lang, Zhongling'
'Yang, Peng'
'Lin, Zhengguo'
'Yan, Li-Kai'
'Li, Ming-Xing'
'Carb\'o, Jorge J.'
'Kortz, Ulrich'
'Poblet, Josep M.'

_publ_section_title
;
 Size and Charge Effect of Guest Cations in Formation of
 Polyoxopalladates: A Theoretical and Experimental Study
;
_journal_name_full 'Chem. Sci.'
_journal_paper_doi 10.1039/C7SC03441E
_journal_year 2017
_chemical_formula_sum 'C48 H112 As8 Ga Na5 O68 Pd12'
_chemical_formula_weight 3838.20
_space_group_crystal_system tetragonal
_space_group_IT_number 87
_space_group_name_Hall '-I 4'
_space_group_name_H-M_alt 'I 4/m'
_symmetry_space_group_name_Hall '-I 4'
_symmetry_space_group_name_H-M 'I 4/m'
_atom_sites_solution_hydrogens geom
_audit_creation_method SHELXL-2014/6
_audit_update_record
;
2017-06-10 deposited with the CCDC.
2017-09-25 downloaded from the CCDC.
;
_cell_angle_alpha 90
_cell_angle_beta 90
_cell_angle_gamma 90
_cell_formula_units_Z 2
_cell_length_a 15.8084(9)
_cell_length_b 15.8084(9)
_cell_length_c 24.853(3)
_cell_measurement_reflns_used 9587
_cell_measurement_temperature 100(2)
_cell_measurement_theta_max 28.20
_cell_measurement_theta_min 3.00
_cell_volume 6210.9(9)
_computing_structure_refinement 'SHELXL-2014/6 (Sheldrick, 2014)'
_diffrn_ambient_temperature 100(2)
_diffrn_measured_fraction_theta_full 0.999
_diffrn_measured_fraction_theta_max 0.999
_diffrn_measurement_device_type 'Bruker APEX-II CCD X8'
_diffrn_radiation_type MoK\a
_diffrn_radiation_wavelength 0.71073
_diffrn_reflns_av_R_equivalents 0.0415
_diffrn_reflns_av_unetI/netI 0.0137
_diffrn_reflns_Laue_measured_fraction_full 0.999
_diffrn_reflns_Laue_measured_fraction_max 0.999
_diffrn_reflns_limit_h_max 21
_diffrn_reflns_limit_h_min -21
_diffrn_reflns_limit_k_max 15
_diffrn_reflns_limit_k_min -20
_diffrn_reflns_limit_l_max 33
_diffrn_reflns_limit_l_min -33
_diffrn_reflns_number 115016
_diffrn_reflns_point_group_measured_fraction_full 0.999
_diffrn_reflns_point_group_measured_fraction_max 0.999
_diffrn_reflns_theta_full 25.242
_diffrn_reflns_theta_max 28.278
_diffrn_reflns_theta_min 1.527
_exptl_absorpt_coefficient_mu 4.125
_exptl_absorpt_correction_T_max 0.404
_exptl_absorpt_correction_T_min 0.371
_exptl_absorpt_correction_type multi-scan
_exptl_crystal_colour red
_exptl_crystal_density_diffrn 2.052
_exptl_crystal_description block
_exptl_crystal_F_000 3692
_exptl_crystal_size_max 0.250
_exptl_crystal_size_mid 0.240
_exptl_crystal_size_min 0.220
_refine_diff_density_max 2.982
_refine_diff_density_min -2.630
_refine_diff_density_rms 0.648
_refine_ls_extinction_method none
_refine_ls_goodness_of_fit_ref 1.036
_refine_ls_hydrogen_treatment constr
_refine_ls_matrix_type full
_refine_ls_number_parameters 87
_refine_ls_number_reflns 3949
_refine_ls_number_restraints 34
_refine_ls_restrained_S_all 1.039
_refine_ls_R_factor_all 0.0665
_refine_ls_R_factor_gt 0.0547
_refine_ls_shift/su_max 0.000
_refine_ls_shift/su_mean 0.000
_refine_ls_structure_factor_coef Fsqd
_refine_ls_weighting_details 'w=1/[\s^2^(Fo^2^)+(0.1185P)^2^+178.3554P] where P=(Fo^2^+2Fc^2^)/3'
_refine_ls_weighting_scheme calc
_refine_ls_wR_factor_gt 0.1710
_refine_ls_wR_factor_ref 0.1953
_reflns_Friedel_coverage 0.000
_reflns_number_gt 3502
_reflns_number_total 3949
_reflns_threshold_expression 'I > 2\s(I)'
_cod_data_source_file c7sc03441e2.cif
_cod_data_source_block lzg
_cod_original_cell_volume 6210.9(10)
_cod_database_code 1547343
_shelx_space_group_comment
;
The symmetry employed for this shelxl refinement is uniquely defined
by the following loop, which should always be used as a source of
symmetry information in preference to the above space-group names.
They are only intended as comments.
;
_shelx_estimated_absorpt_t_min 0.425
_shelx_estimated_absorpt_t_max 0.464
_shelxl_version_number 2014/6

loop_
_space_group_symop_operation_xyz
'x, y, z'
'-y, x, z'
'-x, -y, z'
'y, -x, z'
'x+1/2, y+1/2, z+1/2'
'-y+1/2, x+1/2, z+1/2'
'-x+1/2, -y+1/2, z+1/2'
'y+1/2, -x+1/2, z+1/2'
'-x, -y, -z'
'y, -x, -z'
'x, y, -z'
'-y, x, -z'
'-x+1/2, -y+1/2, -z+1/2'
'y+1/2, -x+1/2, -z+1/2'
'x+1/2, y+1/2, -z+1/2'
'-y+1/2, x+1/2, -z+1/2'

loop_
_atom_site_label
_atom_site_type_symbol
_atom_site_fract_x
_atom_site_fract_y
_atom_site_fract_z
_atom_site_U_iso_or_equiv
_atom_site_adp_type
_atom_site_occupancy
_atom_site_site_symmetry_order
_atom_site_calc_flag
_atom_site_refinement_flags_posn
_atom_site_refinement_flags_adp
_atom_site_refinement_flags_occupancy
Ga1 Ga 0.5000 0.5000 0.0000 0.0106(4) Uani 1 8 d S T P
Pd1 Pd 0.30424(4) 0.42662(4) 0.0000 0.01399(19) Uani 1 2 d S T P
Pd2 Pd 0.43890(3) 0.36562(3) 0.09412(2) 0.01602(18) Uani 1 1 d . . .
As1 As 0.24705(4) 0.40598(5) 0.12122(3) 0.0197(2) Uani 1 1 d . . .
C1 C 0.1564(5) 0.3688(5) 0.1653(3) 0.0292(14) Uiso 1 1 d . U .
C2 C 0.0758(7) 0.4004(7) 0.1573(4) 0.0450(19) Uiso 1 1 d . U .
H2 H 0.0646 0.4389 0.1288 0.054 Uiso 1 1 calc R U .
C3 C 0.0115(8) 0.3745(8) 0.1917(5) 0.059(2) Uiso 1 1 d . U .
H3 H -0.0442 0.3955 0.1866 0.071 Uiso 1 1 calc R U .
C4 C 0.0272(7) 0.3197(7) 0.2326(5) 0.050(2) Uiso 1 1 d . U .
H4 H -0.0184 0.3014 0.2546 0.061 Uiso 1 1 calc R U .
C5 C 0.1070(7) 0.2901(7) 0.2427(4) 0.047(2) Uiso 1 1 d . U .
H5 H 0.1175 0.2534 0.2722 0.056 Uiso 1 1 calc R U .
C6 C 0.1726(6) 0.3151(6) 0.2085(4) 0.0389(17) Uiso 1 1 d . U .
H6 H 0.2285 0.2954 0.2148 0.047 Uiso 1 1 calc R U .
O1A O 0.3310(4) 0.3451(4) 0.1376(2) 0.0316(11) Uiso 1 1 d . U .
O2A O 0.2676(4) 0.5084(4) 0.1355(2) 0.0338(12) Uiso 1 1 d . U .
O3A O 0.2174(3) 0.3933(3) 0.0567(2) 0.0270(10) Uiso 1 1 d . U .
O1GA O 0.3931(3) 0.4601(3) -0.05136(17) 0.0146(8) Uiso 1 1 d . . .
O1W O 0.3983(5) 0.4262(5) 0.2340(3) 0.0510(17) Uiso 1 1 d . U .
O3W O 0.1714(9) 0.1005(9) 0.1617(6) 0.046(3) Uiso 0.5 1 d . U P
O2W O 0.3063(12) 0.1752(11) 0.1065(8) 0.062(4) Uiso 0.5 1 d . U P
O4W O 0.0491(17) 0.1769(17) 0.1036(11) 0.040(4) Uiso 0.25 1 d . U P
O5W O 0.449(2) 0.104(2) 0.0552(14) 0.057(6) Uiso 0.25 1 d . U P

loop_
_atom_site_aniso_label
_atom_site_aniso_U_11
_atom_site_aniso_U_22
_atom_site_aniso_U_33
_atom_site_aniso_U_23
_atom_site_aniso_U_13
_atom_site_aniso_U_12
Ga1 0.0115(5) 0.0115(5) 0.0087(8) 0.000 0.000 0.000
Pd1 0.0133(3) 0.0173(3) 0.0113(3) 0.000 0.000 -0.0017(2)
Pd2 0.0166(3) 0.0180(3) 0.0135(3) 0.00413(16) 0.00265(16) 0.00044(16)
As1 0.0168(3) 0.0267(4) 0.0156(4) 0.0010(2) 0.0050(2) -0.0042(2)

loop_
_atom_type_symbol
_atom_type_description
_atom_type_scat_dispersion_real
_atom_type_scat_dispersion_imag
_atom_type_scat_source
C C 0.0033 0.0016 'International Tables Vol C Tables 4.2.6.8 and 6.1.1.4'
H H 0.0000 0.0000 'International Tables Vol C Tables 4.2.6.8 and 6.1.1.4'
As As 0.0499 2.0058 'International Tables Vol C Tables 4.2.6.8 and 6.1.1.4'
O O 0.0106 0.0060 'International Tables Vol C Tables 4.2.6.8 and 6.1.1.4'
Pd Pd -0.9988 1.0072 'International Tables Vol C Tables 4.2.6.8 and 6.1.1.4'
Ga Ga 0.2307 1.6083 'International Tables Vol C Tables 4.2.6.8 and 6.1.1.4'
Na Na 0.0362 0.0249 'International Tables Vol C Tables 4.2.6.8 and 6.1.1.4'

loop_
_geom_angle_atom_site_label_1
_geom_angle_atom_site_label_2
_geom_angle_atom_site_label_3
_geom_angle
_geom_angle_site_symmetry_1
_geom_angle_site_symmetry_3
O1GA Ga1 O1GA 70.52(11) 9_665 10_565
O1GA Ga1 O1GA 109.48(11) 9_665 2_655
O1GA Ga1 O1GA 180.00(18) 10_565 2_655
O1GA Ga1 O1GA 109.4(2) 9_665 11
O1GA Ga1 O1GA 70.52(11) 10_565 11
O1GA Ga1 O1GA 109.48(11) 2_655 11
O1GA Ga1 O1GA 70.6(2) 9_665 3_665
O1GA Ga1 O1GA 109.48(11) 10_565 3_665
O1GA Ga1 O1GA 70.52(11) 2_655 3_665
O1GA Ga1 O1GA 180.0(3) 11 3_665
O1GA Ga1 O1GA 70.52(11) 9_665 12_655
O1GA Ga1 O1GA 109.4(2) 10_565 12_655
O1GA Ga1 O1GA 70.6(2) 2_655 12_655
O1GA Ga1 O1GA 70.52(11) 11 12_655
O1GA Ga1 O1GA 109.48(11) 3_665 12_655
O1GA Ga1 O1GA 109.48(11) 9_665 4_565
O1GA Ga1 O1GA 70.6(2) 10_565 4_565
O1GA Ga1 O1GA 109.4(2) 2_655 4_565
O1GA Ga1 O1GA 109.48(11) 11 4_565
O1GA Ga1 O1GA 70.52(11) 3_665 4_565
O1GA Ga1 O1GA 180.00(18) 12_655 4_565
O1GA Ga1 O1GA 180.0 9_665 .
O1GA Ga1 O1GA 109.48(11) 10_565 .
O1GA Ga1 O1GA 70.52(11) 2_655 .
O1GA Ga1 O1GA 70.6(2) 11 .
O1GA Ga1 O1GA 109.4(2) 3_665 .
O1GA Ga1 O1GA 109.49(11) 12_655 .
O1GA Ga1 O1GA 70.51(11) 4_565 .
O1GA Pd1 O1GA 80.8(3) 11 .
O1GA Pd1 O3A 95.9(2) 11 .
O1GA Pd1 O3A 176.6(2) . .
O1GA Pd1 O3A 176.6(2) 11 11
O1GA Pd1 O3A 95.9(2) . 11
O3A Pd1 O3A 87.5(3) . 11
O1GA Pd2 O1GA 80.8(2) 12_655 11
O1GA Pd2 O2A 96.2(2) 12_655 2_655
O1GA Pd2 O2A 176.9(2) 11 2_655
O1GA Pd2 O1A 176.1(2) 12_655 .
O1GA Pd2 O1A 95.7(2) 11 .
O2A Pd2 O1A 87.4(2) 2_655 .
O3A As1 O2A 111.6(3) . .
O3A As1 O1A 112.4(3) . .
O2A As1 O1A 110.1(3) . .
O3A As1 C1 107.7(3) . .
O2A As1 C1 108.7(3) . .
O1A As1 C1 106.1(3) . .
C2 C1 C6 120.1(8) . .
C2 C1 As1 120.0(7) . .
C6 C1 As1 119.7(6) . .
C1 C2 C3 118.6(10) . .
C1 C2 H2 120.7 . .
C3 C2 H2 120.7 . .
C4 C3 C2 121.0(12) . .
C4 C3 H3 119.5 . .
C2 C3 H3 119.5 . .
C3 C4 C5 121.5(12) . .
C3 C4 H4 119.2 . .
C5 C4 H4 119.2 . .
C4 C5 C6 118.4(10) . .
C4 C5 H5 120.8 . .
C6 C5 H5 120.8 . .
C1 C6 C5 120.3(9) . .
C1 C6 H6 119.9 . .
C5 C6 H6 119.9 . .
As1 O1A Pd2 115.9(3) . .
As1 O2A Pd2 115.6(3) . 4_565
As1 O3A Pd1 116.1(3) . .
Pd2 O1GA Pd1 114.3(2) 10_565 .
Pd2 O1GA Pd2 113.9(2) 10_565 11
Pd1 O1GA Pd2 114.1(2) . 11
Pd2 O1GA Ga1 104.44(19) 10_565 .
Pd1 O1GA Ga1 104.34(19) . .
Pd2 O1GA Ga1 104.27(19) 11 .

loop_
_geom_bond_atom_site_label_1
_geom_bond_atom_site_label_2
_geom_bond_distance
_geom_bond_site_symmetry_2
Ga1 O1GA 2.210(4) 9_665
Ga1 O1GA 2.210(4) 10_565
Ga1 O1GA 2.210(4) 2_655
Ga1 O1GA 2.210(4) 11
Ga1 O1GA 2.210(4) 3_665
Ga1 O1GA 2.210(4) 12_655
Ga1 O1GA 2.210(4) 4_565
Ga1 O1GA 2.210(4) .
Pd1 O1GA 1.970(4) 11
Pd1 O1GA 1.970(4) .
Pd1 O3A 2.036(6) .
Pd1 O3A 2.036(6) 11
Pd2 O1GA 1.966(4) 12_655
Pd2 O1GA 1.971(4) 11
Pd2 O2A 2.038(6) 2_655
Pd2 O1A 2.046(6) .
As1 O3A 1.684(6) .
As1 O2A 1.688(6) .
As1 O1A 1.689(6) .
As1 C1 1.898(8) .
C1 C2 1.383(13) .
C1 C6 1.392(12) .
C2 C3 1.390(16) .
C2 H2 0.9500 .
C3 C4 1.358(17) .
C3 H3 0.9500 .
C4 C5 1.370(15) .
C4 H4 0.9500 .
C5 C6 1.398(14) .
C5 H5 0.9500 .
C6 H6 0.9500 .
O2A Pd2 2.038(6) 4_565
O1GA Pd2 1.966(4) 10_565
O1GA Pd2 1.971(4) 11

loop_
_geom_torsion_atom_site_label_1
_geom_torsion_atom_site_label_2
_geom_torsion_atom_site_label_3
_geom_torsion_atom_site_label_4
_geom_torsion
_geom_torsion_site_symmetry_4
O3A As1 C1 C2 -52.4(8) .
O2A As1 C1 C2 68.6(8) .
O1A As1 C1 C2 -172.9(7) .
O3A As1 C1 C6 132.9(7) .
O2A As1 C1 C6 -106.1(7) .
O1A As1 C1 C6 12.3(8) .
C6 C1 C2 C3 -2.6(15) .
As1 C1 C2 C3 -177.4(8) .
C1 C2 C3 C4 0.2(17) .
C2 C3 C4 C5 2.4(19) .
C3 C4 C5 C6 -2.4(17) .
C2 C1 C6 C5 2.6(14) .
As1 C1 C6 C5 177.3(7) .
C4 C5 C6 C1 0.0(15) .
O3A As1 O1A Pd2 59.7(4) .
O2A As1 O1A Pd2 -65.4(4) .
C1 As1 O1A Pd2 177.1(3) .
O3A As1 O2A Pd2 -63.1(4) 4_565
O1A As1 O2A Pd2 62.4(4) 4_565
C1 As1 O2A Pd2 178.3(3) 4_565
O2A As1 O3A Pd1 61.8(4) .
O1A As1 O3A Pd1 -62.5(4) .
C1 As1 O3A Pd1 -179.0(3) .
